data_1574431
loop_
_publ_author_name
'Pei, Shao-Min'
'Wu, Fan'
'Zhang, Ming-Shu'
'Chen, Wen-Fa'
'Jiang, Xiao-Ming'
'Liu, Bin-Wen'
'Guo, Guo-Cong'

_publ_section_title
;
 Non-centrosymmetric structures designed rationally <i>via</i> a
 "dimensionality addition" strategy toward the promising nonlinear optical
 family [A-X][In-Se] (A = K/Ba and Rb/Ba; X = Cl and Br).
;
_journal_issue 14
_journal_name_full 'Materials horizons'
_journal_page_first 5204
_journal_page_last 5210
_journal_paper_doi 10.1039/d5mh00011d
_journal_volume 12
_journal_year 2025
_chemical_formula_moiety 'Cl K5 Ba In18 Se30'
_chemical_formula_sum 'Ba Cl In18 K5 Se30'
_chemical_formula_weight 4803.85
_chemical_melting_point ?
_chemical_name_common K5BaClIn18Se30
_space_group_crystal_system hexagonal
_space_group_IT_number 185
_space_group_name_Hall 'P 6c -2'
_space_group_name_H-M_alt 'P 63 c m'
_audit_creation_method SHELXL-2013
_audit_update_record
;
2025-04-02 deposited with the CCDC.	2025-04-14 downloaded from the CCDC.
;
_cell_angle_alpha 90
_cell_angle_beta 90
_cell_angle_gamma 120
_cell_formula_units_Z 2
_cell_length_a 14.0037(3)
_cell_length_b 14.0037(3)
_cell_length_c 19.6844(9)
_cell_measurement_reflns_used 5089
_cell_measurement_temperature 293(2)
_cell_measurement_theta_max 28.6190
_cell_measurement_theta_min 2.0380
_cell_volume 3343.02(18)
_computing_cell_refinement 'CrysAlisPro 1.171.40.59a (Rigaku OD, 2019)'
_computing_data_collection 'CrysAlisPro 1.171.40.59a (Rigaku OD, 2019)'
_computing_data_reduction 'CrysAlisPro 1.171.40.59a (Rigaku OD, 2019)'
_computing_publication_material 'SHELXL-2013 (Sheldrick, 2013)'
_computing_structure_refinement 'SHELXL-2013 (Sheldrick, 2013)'
_computing_structure_solution 'SHELXL-2013 (Sheldrick, 2013)'
_diffrn_ambient_temperature 293(2)
_diffrn_detector_area_resol_mean 10.0000
_diffrn_measured_fraction_theta_full 0.998
_diffrn_measured_fraction_theta_max 1.000
_diffrn_measurement_device_type 'ROD, Synergy Custom DW system, HyPix'
_diffrn_measurement_method CCD_Profile_fitting
_diffrn_radiation_type MoK\a
_diffrn_radiation_wavelength 0.71073
_diffrn_reflns_av_R_equivalents 0.0305
_diffrn_reflns_av_unetI/netI 0.0276
_diffrn_reflns_Laue_measured_fraction_full 0.998
_diffrn_reflns_Laue_measured_fraction_max 1.000
_diffrn_reflns_limit_h_max 16
_diffrn_reflns_limit_h_min -16
_diffrn_reflns_limit_k_max 15
_diffrn_reflns_limit_k_min -16
_diffrn_reflns_limit_l_max 16
_diffrn_reflns_limit_l_min -23
_diffrn_reflns_number 11516
_diffrn_reflns_point_group_measured_fraction_full 0.999
_diffrn_reflns_point_group_measured_fraction_max 1.000
_diffrn_reflns_theta_full 25.242
_diffrn_reflns_theta_max 25.498
_diffrn_reflns_theta_min 1.679
_exptl_absorpt_coefficient_mu 23.345
_exptl_absorpt_correction_T_max 1.00000
_exptl_absorpt_correction_T_min 0.44616
_exptl_absorpt_correction_type multi-scan
_exptl_absorpt_process_details SADABS
_exptl_crystal_colour red
_exptl_crystal_density_diffrn 4.772
_exptl_crystal_density_meas ?
_exptl_crystal_description block
_exptl_crystal_F_000 4140
_exptl_crystal_size_max 0.151
_exptl_crystal_size_mid 0.132
_exptl_crystal_size_min 0.115
_refine_diff_density_max 0.526
_refine_diff_density_min -0.900
_refine_diff_density_rms 0.162
_refine_ls_abs_structure_details
;
 Refined as an inversion twin.
;
_refine_ls_abs_structure_Flack 0.041(11)
_refine_ls_extinction_coef 0.000094(8)
_refine_ls_extinction_expression Fc^*^=kFc[1+0.001xFc^2^\l^3^/sin(2\q)]^-1/4^
_refine_ls_extinction_method SHELXL
_refine_ls_goodness_of_fit_ref 1.025
_refine_ls_hydrogen_treatment undef
_refine_ls_matrix_type full
_refine_ls_number_parameters 117
_refine_ls_number_reflns 1856
_refine_ls_number_restraints 1
_refine_ls_restrained_S_all 1.024
_refine_ls_R_factor_all 0.0205
_refine_ls_R_factor_gt 0.0177
_refine_ls_shift/su_max 0.005
_refine_ls_shift/su_mean 0.001
_refine_ls_structure_factor_coef Fsqd
_refine_ls_weighting_details
;
 w=1/[\s^2^(Fo^2^)+3.9413P]
 where P=(Fo^2^+2Fc^2^)/3
;
_refine_ls_weighting_scheme calc
_refine_ls_wR_factor_gt 0.0345
_refine_ls_wR_factor_ref 0.0351
_reflns_Friedel_coverage 0.935
_reflns_Friedel_fraction_full 0.999
_reflns_Friedel_fraction_max 1.000
_reflns_number_gt 1731
_reflns_number_total 1856
_reflns_threshold_expression 'I > 2\s(I)'
_cod_data_source_file d5mh00011d2.cif
_cod_data_source_block K5BaClIn18Se30
_cod_depositor_comments
;
The following automatic conversions were performed:

data item '_chemical_melting_point' value 'not measured' was changed
to '?' -- the value is undefined or not given.

data item '_exptl_crystal_density_meas' value 'not measured' was
changed to '?' -- the value is perceived as not measured.

Automatic conversion script
Id: cif_fix_values 8170 2020-07-09 18:12:32Z antanas 

 Adding full bibliography for 1574428--1574433.cif.
;
_cod_original_cell_volume 3343.0(2)
_cod_database_code 1574431
_shelx_space_group_comment
;
The symmetry employed for this shelxl refinement is uniquely defined
by the following loop, which should always be used as a source of
symmetry information in preference to the above space-group names.
They are only intended as comments.
;
_shelxl_version_number 2013-2

loop_
_space_group_symop_operation_xyz
'x, y, z'
'x-y, x, z+1/2'
'-y, x-y, z'
'-x, -y, z+1/2'
'-x+y, -x, z'
'y, -x+y, z+1/2'
'y, x, z'
'-x+y, y, z+1/2'
'-x, -x+y, z'
'-y, -x, z+1/2'
'x-y, -y, z'
'x, x-y, z+1/2'

loop_
_atom_site_label
_atom_site_type_symbol
_atom_site_fract_x
_atom_site_fract_y
_atom_site_fract_z
_atom_site_U_iso_or_equiv
_atom_site_adp_type
_atom_site_occupancy
_atom_site_site_symmetry_order
_atom_site_calc_flag
_atom_site_refinement_flags_posn
_atom_site_refinement_flags_adp
_atom_site_refinement_flags_occupancy
_atom_site_disorder_assembly
_atom_site_disorder_group
Ba1 Ba 1.0000 1.0000 0.99733(17) 0.0374(17) Uani 0.8 6 d S T P . .
Ba1A Ba 1.035(2) 1.035(2) 0.9921(13) 0.055(6) Uani 0.0667 2 d S T P . .
K1 K 0.7902(2) 1.0000 0.30261(19) 0.0670(9) Uani 1 2 d S T P . .
K2 K 0.6667 0.3333 0.9460(2) 0.0866(17) Uani 1 3 d S T P . .
In1 In 0.82891(4) 0.49122(4) 0.75976(3) 0.02174(14) Uani 1 1 d . . . . .
In2 In 0.84203(4) 0.67455(4) 0.58571(3) 0.02234(14) Uani 1 1 d . . . . .
In3 In 0.49680(5) 1.0000 0.58363(4) 0.0220(2) Uani 1 2 d S T P . .
In4 In 0.66774(6) 1.0000 0.92912(4) 0.02227(19) Uani 1 2 d S T P . .
Se1 Se 0.68051(7) 1.0000 0.79401(5) 0.0175(2) Uani 1 2 d S T P . .
Se2 Se 0.81934(6) 0.48630(6) 0.62600(4) 0.02136(18) Uani 1 1 d . . . . .
Se3 Se 0.84861(8) 1.0000 0.63754(5) 0.0280(3) Uani 1 2 d S T P . .
Se4 Se 0.9730(3) 0.48023(18) 0.95741(7) 0.0445(12) Uani 0.5 1 d . . P . .
Se5 Se 0.8468(3) 0.7071(2) 0.95965(15) 0.0379(7) Uani 0.5 1 d . . P . .
Se5A Se 0.8119(3) 0.6454(3) 0.95748(16) 0.0539(10) Uani 0.5 1 d . . P . .
Se6 Se 0.67101(6) 0.51082(7) 0.80640(5) 0.0308(2) Uani 1 1 d . . . . .
Se7 Se 0.33007(7) 1.0000 0.64279(5) 0.0188(2) Uani 1 2 d S T P . .
Cl1 Cl 1.0000 1.0000 0.8446(2) 0.0335(12) Uani 1 6 d S T P . .

loop_
_atom_site_aniso_label
_atom_site_aniso_U_11
_atom_site_aniso_U_22
_atom_site_aniso_U_33
_atom_site_aniso_U_23
_atom_site_aniso_U_13
_atom_site_aniso_U_12
Ba1 0.050(3) 0.050(3) 0.0118(12) 0.000 0.000 0.0251(14)
Ba1A 0.041(11) 0.041(11) 0.092(15) 0.009(8) 0.009(8) 0.027(15)
K1 0.0502(14) 0.068(2) 0.089(2) 0.000 -0.0263(17) 0.0341(11)
K2 0.104(3) 0.104(3) 0.052(3) 0.000 0.000 0.0520(14)
In1 0.0197(3) 0.0205(3) 0.0224(3) 0.0000(3) 0.0006(2) 0.0080(2)
In2 0.0212(3) 0.0252(3) 0.0240(3) 0.0022(2) -0.0005(3) 0.0142(3)
In3 0.0202(3) 0.0303(5) 0.0188(4) 0.000 -0.0026(3) 0.0152(2)
In4 0.0252(3) 0.0250(4) 0.0166(4) 0.000 0.0001(3) 0.0125(2)
Se1 0.0191(4) 0.0175(6) 0.0155(5) 0.000 0.0002(4) 0.0088(3)
Se2 0.0212(4) 0.0196(4) 0.0222(4) -0.0011(3) -0.0016(3) 0.0094(3)
Se3 0.0227(4) 0.0290(7) 0.0343(6) 0.000 -0.0040(4) 0.0145(3)
Se4 0.091(4) 0.0355(12) 0.0175(7) -0.0029(8) -0.0050(10) 0.040(2)
Se5 0.0491(19) 0.0645(19) 0.0198(11) 0.0008(13) 0.0016(12) 0.0433(16)
Se5A 0.0400(18) 0.118(3) 0.0203(11) 0.0004(19) -0.0003(12) 0.052(2)
Se6 0.0225(5) 0.0257(4) 0.0424(5) -0.0096(4) 0.0020(4) 0.0107(4)
Se7 0.0182(4) 0.0177(6) 0.0202(5) 0.000 0.0005(4) 0.0089(3)
Cl1 0.0388(18) 0.0388(18) 0.023(2) 0.000 0.000 0.0194(9)

loop_
_atom_type_symbol
_atom_type_description
_atom_type_scat_dispersion_real
_atom_type_scat_dispersion_imag
_atom_type_scat_source
Ba Ba -0.3244 2.2819 'International Tables Vol C Tables 4.2.6.8 and 6.1.1.4'
Cl Cl 0.1484 0.1585 'International Tables Vol C Tables 4.2.6.8 and 6.1.1.4'
In In -0.7276 1.3100 'International Tables Vol C Tables 4.2.6.8 and 6.1.1.4'
K K 0.2009 0.2494 'International Tables Vol C Tables 4.2.6.8 and 6.1.1.4'
Se Se -0.0929 2.2259 'International Tables Vol C Tables 4.2.6.8 and 6.1.1.4'

loop_
_geom_angle_atom_site_label_1
_geom_angle_atom_site_label_2
_geom_angle_atom_site_label_3
_geom_angle
_geom_angle_site_symmetry_1
_geom_angle_site_symmetry_3
_geom_angle_publ_flag
Ba1A Ba1 Ba1A 116(2) . 5_675 ?
Ba1A Ba1 Ba1A 116(2) . 3_765 ?
Ba1A Ba1 Ba1A 116(2) 5_675 3_765 ?
Ba1A Ba1 Cl1 78(3) . . ?
Ba1A Ba1 Cl1 78(3) 5_675 . ?
Ba1A Ba1 Cl1 78(3) 3_765 . ?
Ba1A Ba1 Se3 82(3) . 6_565 ?
Ba1A Ba1 Se3 139(3) 5_675 6_565 ?
Ba1A Ba1 Se3 82(3) 3_765 6_565 ?
Cl1 Ba1 Se3 142.47(4) . 6_565 ?
Ba1A Ba1 Se3 82(3) . 4_775 ?
Ba1A Ba1 Se3 82(3) 5_675 4_775 ?
Ba1A Ba1 Se3 139(3) 3_765 4_775 ?
Cl1 Ba1 Se3 142.47(4) . 4_775 ?
Se3 Ba1 Se3 63.68(6) 6_565 4_775 ?
Ba1A Ba1 Se3 139(3) . 2_655 ?
Ba1A Ba1 Se3 82(3) 5_675 2_655 ?
Ba1A Ba1 Se3 82(3) 3_765 2_655 ?
Cl1 Ba1 Se3 142.47(4) . 2_655 ?
Se3 Ba1 Se3 63.68(6) 6_565 2_655 ?
Se3 Ba1 Se3 63.68(6) 4_775 2_655 ?
Ba1A Ba1 Se5 143(2) . . ?
Ba1A Ba1 Se5 30.8(2) 5_675 . ?
Ba1A Ba1 Se5 86.1(7) 3_765 . ?
Cl1 Ba1 Se5 78.21(7) . . ?
Se3 Ba1 Se5 132.10(8) 6_565 . ?
Se3 Ba1 Se5 100.25(6) 4_775 . ?
Se3 Ba1 Se5 68.77(5) 2_655 . ?
Ba1A Ba1 Se5 143(2) . 7 ?
Ba1A Ba1 Se5 86.1(7) 5_675 7 ?
Ba1A Ba1 Se5 30.8(2) 3_765 7 ?
Cl1 Ba1 Se5 78.21(7) . 7 ?
Se3 Ba1 Se5 100.25(6) 6_565 7 ?
Se3 Ba1 Se5 132.10(8) 4_775 7 ?
Se3 Ba1 Se5 68.77(5) 2_655 7 ?
Se5 Ba1 Se5 55.65(10) . 7 ?
Ba1A Ba1 Se5 30.8(2) . 11_675 ?
Ba1A Ba1 Se5 143(2) 5_675 11_675 ?
Ba1A Ba1 Se5 86.1(7) 3_765 11_675 ?
Cl1 Ba1 Se5 78.21(7) . 11_675 ?
Se3 Ba1 Se5 68.77(5) 6_565 11_675 ?
Se3 Ba1 Se5 100.25(6) 4_775 11_675 ?
Se3 Ba1 Se5 132.10(8) 2_655 11_675 ?
Se5 Ba1 Se5 156.22(14) . 11_675 ?
Se5 Ba1 Se5 115.94(5) 7 11_675 ?
Ba1A Ba1 Se5 30.8(2) . 3_765 ?
Ba1A Ba1 Se5 86.1(7) 5_675 3_765 ?
Ba1A Ba1 Se5 143(2) 3_765 3_765 ?
Cl1 Ba1 Se5 78.21(7) . 3_765 ?
Se3 Ba1 Se5 100.25(6) 6_565 3_765 ?
Se3 Ba1 Se5 68.77(5) 4_775 3_765 ?
Se3 Ba1 Se5 132.10(8) 2_655 3_765 ?
Se5 Ba1 Se5 115.94(5) . 3_765 ?
Se5 Ba1 Se5 156.22(14) 7 3_765 ?
Se5 Ba1 Se5 61.56(10) 11_675 3_765 ?
Ba1A Ba1 Se5 86.1(7) . 9_765 ?
Ba1A Ba1 Se5 30.8(2) 5_675 9_765 ?
Ba1A Ba1 Se5 143(2) 3_765 9_765 ?
Cl1 Ba1 Se5 78.21(7) . 9_765 ?
Se3 Ba1 Se5 132.10(8) 6_565 9_765 ?
Se3 Ba1 Se5 68.77(5) 4_775 9_765 ?
Se3 Ba1 Se5 100.25(6) 2_655 9_765 ?
Se5 Ba1 Se5 61.56(10) . 9_765 ?
Se5 Ba1 Se5 115.94(5) 7 9_765 ?
Se5 Ba1 Se5 115.94(5) 11_675 9_765 ?
Se5 Ba1 Se5 55.65(10) 3_765 9_765 ?
Ba1 Ba1A Ba1A 32.1(11) . 5_675 ?
Ba1 Ba1A Ba1A 32.1(11) . 3_765 ?
Ba1A Ba1A Ba1A 60.00(4) 5_675 3_765 ?
Ba1 Ba1A Cl1 92(3) . . ?
Ba1A Ba1A Cl1 81.7(5) 5_675 . ?
Ba1A Ba1A Cl1 81.7(5) 3_765 . ?
Ba1 Ba1A Se5 144.6(4) . 11_675 ?
Ba1A Ba1A Se5 167.0(5) 5_675 11_675 ?
Ba1A Ba1A Se5 113.3(4) 3_765 11_675 ?
Cl1 Ba1A Se5 86.3(6) . 11_675 ?
Ba1 Ba1A Se5 144.6(4) . 3_765 ?
Ba1A Ba1A Se5 113.3(4) 5_675 3_765 ?
Ba1A Ba1A Se5 167.0(5) 3_765 3_765 ?
Cl1 Ba1A Se5 86.3(6) . 3_765 ?
Se5 Ba1A Se5 70.7(7) 11_675 3_765 ?
Ba1 Ba1A Se3 89(3) . 6_565 ?
Ba1A Ba1A Se3 114.2(5) 5_675 6_565 ?
Ba1A Ba1A Se3 82.9(5) 3_765 6_565 ?
Cl1 Ba1A Se3 147.8(2) . 6_565 ?
Se5 Ba1A Se3 74.1(5) 11_675 6_565 ?
Se5 Ba1A Se3 110.0(9) 3_765 6_565 ?
Ba1 Ba1A Se3 89(3) . 4_775 ?
Ba1A Ba1A Se3 82.9(5) 5_675 4_775 ?
Ba1A Ba1A Se3 114.1(5) 3_765 4_775 ?
Cl1 Ba1A Se3 147.8(2) . 4_775 ?
Se5 Ba1A Se3 110.0(9) 11_675 4_775 ?
Se5 Ba1A Se3 74.1(5) 3_765 4_775 ?
Se3 Ba1A Se3 64.3(5) 6_565 4_775 ?
Ba1 Ba1A Se5 85.9(8) . 9_765 ?
Ba1A Ba1A Se5 54.3(5) 5_675 9_765 ?
Ba1A Ba1A Se5 113.2(5) 3_765 9_765 ?
Cl1 Ba1A Se5 79.0(4) . 9_765 ?
Se5 Ba1A Se5 128.1(8) 11_675 9_765 ?
Se5 Ba1A Se5 59.0(2) 3_765 9_765 ?
Se3 Ba1A Se5 133.2(6) 6_565 9_765 ?
Se3 Ba1A Se5 69.09(18) 4_775 9_765 ?
Ba1 Ba1A Se5 86.0(8) . 5_675 ?
Ba1A Ba1A Se5 113.3(5) 5_675 5_675 ?
Ba1A Ba1A Se5 54.3(5) 3_765 5_675 ?
Cl1 Ba1A Se5 79.0(4) . 5_675 ?
Se5 Ba1A Se5 59.0(2) 11_675 5_675 ?
Se5 Ba1A Se5 128.1(8) 3_765 5_675 ?
Se3 Ba1A Se5 69.10(18) 6_565 5_675 ?
Se3 Ba1A Se5 133.2(6) 4_775 5_675 ?
Se5 Ba1A Se5 156.1(9) 9_765 5_675 ?
Ba1 Ba1A In2 128(3) . 4_775 ?
Ba1A Ba1A In2 152.0(4) 5_675 4_775 ?
Ba1A Ba1A In2 112.0(3) 3_765 4_775 ?
Cl1 Ba1A In2 125.2(7) . 4_775 ?
Se5 Ba1A In2 39.0(3) 11_675 4_775 ?
Se5 Ba1A In2 79.2(7) 3_765 4_775 ?
Se3 Ba1A In2 39.2(3) 6_565 4_775 ?
Se3 Ba1A In2 76.6(6) 4_775 4_775 ?
Se5 Ba1A In2 131.2(7) 9_765 4_775 ?
Se5 Ba1A In2 70.3(3) 5_675 4_775 ?
Ba1 Ba1A In2 128(3) . 10_775 ?
Ba1A Ba1A In2 111.9(3) 5_675 10_775 ?
Ba1A Ba1A In2 152.0(4) 3_765 10_775 ?
Cl1 Ba1A In2 125.2(7) . 10_775 ?
Se5 Ba1A In2 79.2(7) 11_675 10_775 ?
Se5 Ba1A In2 39.0(3) 3_765 10_775 ?
Se3 Ba1A In2 76.6(6) 6_565 10_775 ?
Se3 Ba1A In2 39.2(3) 4_775 10_775 ?
Se5 Ba1A In2 70.3(3) 9_765 10_775 ?
Se5 Ba1A In2 131.2(7) 5_675 10_775 ?
In2 Ba1A In2 61.2(5) 4_775 10_775 ?
Cl1 K1 Se6 141.62(6) 2_654 12_564 ?
Cl1 K1 Se6 141.63(6) 2_654 6_564 ?
Se6 K1 Se6 69.66(7) 12_564 6_564 ?
Cl1 K1 Se5 79.25(11) 2_654 12_564 ?
Se6 K1 Se5 70.34(7) 12_564 12_564 ?
Se6 K1 Se5 102.23(11) 6_564 12_564 ?
Cl1 K1 Se5 79.25(11) 2_654 6_564 ?
Se6 K1 Se5 102.23(11) 12_564 6_564 ?
Se6 K1 Se5 70.34(7) 6_564 6_564 ?
Se5 K1 Se5 57.37(11) 12_564 6_564 ?
Cl1 K1 Se7 133.88(14) 2_654 4_674 ?
Se6 K1 Se7 68.41(6) 12_564 4_674 ?
Se6 K1 Se7 68.41(6) 6_564 4_674 ?
Se5 K1 Se7 138.35(9) 12_564 4_674 ?
Se5 K1 Se7 138.35(9) 6_564 4_674 ?
Cl1 K1 Se5A 90.08(11) 2_654 12_564 ?
Se6 K1 Se5A 59.12(7) 12_564 12_564 ?
Se6 K1 Se5A 95.78(10) 6_564 12_564 ?
Se5 K1 Se5A 11.31(6) 12_564 12_564 ?
Se5 K1 Se5A 62.31(8) 6_564 12_564 ?
Se7 K1 Se5A 127.37(9) 4_674 12_564 ?
Cl1 K1 Se5A 90.08(11) 2_654 6_564 ?
Se6 K1 Se5A 95.78(10) 12_564 6_564 ?
Se6 K1 Se5A 59.12(7) 6_564 6_564 ?
Se5 K1 Se5A 62.31(8) 12_564 6_564 ?
Se5 K1 Se5A 11.31(6) 6_564 6_564 ?
Se7 K1 Se5A 127.37(9) 4_674 6_564 ?
Se5A K1 Se5A 65.02(12) 12_564 6_564 ?
Cl1 K1 Ba1A 38.8(3) 2_654 2_654 ?
Se6 K1 Ba1A 114.1(4) 12_564 2_654 ?
Se6 K1 Ba1A 120.9(2) 6_564 2_654 ?
Se5 K1 Ba1A 43.9(4) 12_564 2_654 ?
Se5 K1 Ba1A 50.8(2) 6_564 2_654 ?
Se7 K1 Ba1A 170.71(19) 4_674 2_654 ?
Se5A K1 Ba1A 55.2(4) 12_564 2_654 ?
Se5A K1 Ba1A 61.8(2) 6_564 2_654 ?
Cl1 K1 Ba1A 38.8(3) 2_654 4_774 ?
Se6 K1 Ba1A 120.87(19) 12_564 4_774 ?
Se6 K1 Ba1A 114.1(4) 6_564 4_774 ?
Se5 K1 Ba1A 50.8(2) 12_564 4_774 ?
Se5 K1 Ba1A 43.9(4) 6_564 4_774 ?
Se7 K1 Ba1A 170.71(19) 4_674 4_774 ?
Se5A K1 Ba1A 61.8(2) 12_564 4_774 ?
Se5A K1 Ba1A 55.2(4) 6_564 4_774 ?
Ba1A K1 Ba1A 10.6(7) 2_654 4_774 ?
Cl1 K1 Ba1 36.82(9) 2_654 2_654 ?
Se6 K1 Ba1 118.80(8) 12_564 2_654 ?
Se6 K1 Ba1 118.80(8) 6_564 2_654 ?
Se5 K1 Ba1 48.46(6) 12_564 2_654 ?
Se5 K1 Ba1 48.46(6) 6_564 2_654 ?
Se7 K1 Ba1 170.70(11) 4_674 2_654 ?
Se5A K1 Ba1 59.71(7) 12_564 2_654 ?
Se5A K1 Ba1 59.71(7) 6_564 2_654 ?
Ba1A K1 Ba1 5.5(4) 2_654 2_654 ?
Ba1A K1 Ba1 5.5(4) 4_774 2_654 ?
Se6 K2 Se6 70.50(8) . 5_665 ?
Se6 K2 Se6 70.50(8) . 3_655 ?
Se6 K2 Se6 70.50(8) 5_665 3_655 ?
Se6 K2 Se4 128.35(10) . 5_665 ?
Se6 K2 Se4 92.67(5) 5_665 5_665 ?
Se6 K2 Se4 57.88(4) 3_655 5_665 ?
Se6 K2 Se4 92.67(5) . . ?
Se6 K2 Se4 57.88(4) 5_665 . ?
Se6 K2 Se4 128.35(10) 3_655 . ?
Se4 K2 Se4 119.638(15) 5_665 . ?
Se6 K2 Se4 57.88(4) . 3_655 ?
Se6 K2 Se4 128.35(10) 5_665 3_655 ?
Se6 K2 Se4 92.67(5) 3_655 3_655 ?
Se4 K2 Se4 119.636(15) 5_665 3_655 ?
Se4 K2 Se4 119.637(15) . 3_655 ?
Se6 K2 Se5A 126.81(11) . 5_665 ?
Se6 K2 Se5A 56.57(5) 5_665 5_665 ?
Se6 K2 Se5A 94.90(7) 3_655 5_665 ?
Se4 K2 Se5A 63.52(5) 5_665 5_665 ?
Se4 K2 Se5A 56.24(5) . 5_665 ?
Se4 K2 Se5A 172.20(13) 3_655 5_665 ?
Se6 K2 Se5A 94.90(7) . 3_655 ?
Se6 K2 Se5A 126.81(11) 5_665 3_655 ?
Se6 K2 Se5A 56.57(5) 3_655 3_655 ?
Se4 K2 Se5A 56.24(5) 5_665 3_655 ?
Se4 K2 Se5A 172.20(13) . 3_655 ?
Se4 K2 Se5A 63.52(5) 3_655 3_655 ?
Se5A K2 Se5A 119.646(17) 5_665 3_655 ?
Se6 K2 Se5A 56.57(5) . . ?
Se6 K2 Se5A 94.90(7) 5_665 . ?
Se6 K2 Se5A 126.81(11) 3_655 . ?
Se4 K2 Se5A 172.20(13) 5_665 . ?
Se4 K2 Se5A 63.52(5) . . ?
Se4 K2 Se5A 56.24(5) 3_655 . ?
Se5A K2 Se5A 119.646(17) 5_665 . ?
Se5A K2 Se5A 119.646(17) 3_655 . ?
Se6 In1 Se6 114.49(4) 5_665 . ?
Se6 In1 Se1 112.37(3) 5_665 3_765 ?
Se6 In1 Se1 101.73(3) . 3_765 ?
Se6 In1 Se2 111.40(3) 5_665 . ?
Se6 In1 Se2 109.22(3) . . ?
Se1 In1 Se2 106.99(3) 3_765 . ?
Se5 In2 Se3 105.13(7) 8_654 3_765 ?
Se5 In2 Se5A 17.08(8) 8_654 8_654 ?
Se3 In2 Se5A 119.91(9) 3_765 8_654 ?
Se5 In2 Se2 115.62(7) 8_654 . ?
Se3 In2 Se2 116.93(4) 3_765 . ?
Se5A In2 Se2 99.56(9) 8_654 . ?
Se5 In2 Se7 115.79(8) 8_654 5_565 ?
Se3 In2 Se7 101.49(3) 3_765 5_565 ?
Se5A In2 Se7 116.74(8) 8_654 5_565 ?
Se2 In2 Se7 101.40(3) . 5_565 ?
Se5 In2 Ba1A 53.5(4) 8_654 4_774 ?
Se3 In2 Ba1A 58.9(4) 3_765 4_774 ?
Se5A In2 Ba1A 70.6(4) 8_654 4_774 ?
Se2 In2 Ba1A 160.2(2) . 4_774 ?
Se7 In2 Ba1A 98.4(2) 5_565 4_774 ?
Se4 In3 Se4 14.99(16) 10_674 2_554 ?
Se4 In3 Se2 100.67(8) 10_674 5_675 ?
Se4 In3 Se2 113.91(8) 2_554 5_675 ?
Se4 In3 Se2 113.91(8) 10_674 7 ?
Se4 In3 Se2 100.67(8) 2_554 7 ?
Se2 In3 Se2 115.04(4) 5_675 7 ?
Se4 In3 Se7 119.29(5) 10_674 . ?
Se4 In3 Se7 119.29(5) 2_554 . ?
Se2 In3 Se7 103.99(3) 5_675 . ?
Se2 In3 Se7 103.99(3) 7 . ?
Se4 In4 Se4 14.92(16) 7 5_675 ?
Se4 In4 Se5 131.37(10) 7 5_675 ?
Se4 In4 Se5 118.10(10) 5_675 5_675 ?
Se4 In4 Se5 118.09(10) 7 7 ?
Se4 In4 Se5 131.37(10) 5_675 7 ?
Se5 In4 Se5 94.02(13) 5_675 7 ?
Se4 In4 Se5A 116.59(11) 7 5_675 ?
Se4 In4 Se5A 102.45(11) 5_675 5_675 ?
Se5 In4 Se5A 16.99(8) 5_675 5_675 ?
Se5 In4 Se5A 110.51(12) 7 5_675 ?
Se4 In4 Se5A 102.45(11) 7 7 ?
Se4 In4 Se5A 116.59(12) 5_675 7 ?
Se5 In4 Se5A 110.51(12) 5_675 7 ?
Se5 In4 Se5A 16.99(8) 7 7 ?
Se5A In4 Se5A 126.56(16) 5_675 7 ?
Se4 In4 Se1 106.57(5) 7 . ?
Se4 In4 Se1 106.57(5) 5_675 . ?
Se5 In4 Se1 101.14(7) 5_675 . ?
Se5 In4 Se1 101.14(7) 7 . ?
Se5A In4 Se1 101.05(7) 5_675 . ?
Se5A In4 Se1 101.05(7) 7 . ?
In1 Se1 In1 104.67(4) 7 5_675 ?
In1 Se1 In4 102.67(3) 7 . ?
In1 Se1 In4 102.67(3) 5_675 . ?
In3 Se2 In2 102.80(3) 3_765 . ?
In3 Se2 In1 106.50(3) 3_765 . ?
In2 Se2 In1 107.31(3) . . ?
In2 Se3 In2 97.60(4) 7 5_675 ?
In2 Se3 Ba1A 81.9(5) 7 4_774 ?
In2 Se3 Ba1A 92.5(3) 5_675 4_774 ?
In2 Se3 Ba1A 92.5(3) 7 2_654 ?
In2 Se3 Ba1A 81.9(5) 5_675 2_654 ?
Ba1A Se3 Ba1A 14.2(10) 4_774 2_654 ?
In2 Se3 Ba1 90.04(4) 7 2_654 ?
In2 Se3 Ba1 90.05(4) 5_675 2_654 ?
Ba1A Se3 Ba1 8.3(5) 4_774 2_654 ?
Ba1A Se3 Ba1 8.3(5) 2_654 2_654 ?
Se4 Se4 In3 82.50(8) 9_765 6 ?
Se4 Se4 In4 82.55(8) 9_765 3_765 ?
In3 Se4 In4 98.66(6) 6 3_765 ?
Se4 Se4 K2 176.28(7) 9_765 . ?
In3 Se4 K2 100.88(11) 6 . ?
In4 Se4 K2 95.36(8) 3_765 . ?
Se5A Se5 In2 84.3(4) . 8_655 ?
Se5A Se5 In4 82.6(4) . 3_765 ?
In2 Se5 In4 101.16(11) 8_655 3_765 ?
Se5A Se5 Ba1A 171.6(7) . 5_675 ?
In2 Se5 Ba1A 87.5(5) 8_655 5_675 ?
In4 Se5 Ba1A 97.4(3) 3_765 5_675 ?
Se5A Se5 K1 101.8(5) . 2_655 ?
In2 Se5 K1 156.06(12) 8_655 2_655 ?
In4 Se5 K1 102.57(10) 3_765 2_655 ?
Ba1A Se5 K1 86.4(5) 5_675 2_655 ?
Se5A Se5 Ba1 171.0(5) . . ?
In2 Se5 Ba1 87.24(9) 8_655 . ?
In4 Se5 Ba1 101.99(9) 3_765 . ?
Ba1A Se5 Ba1 4.6(3) 5_675 . ?
K1 Se5 Ba1 84.82(9) 2_655 . ?
Se5A Se5 Ba1A 167.3(7) . 3_765 ?
In2 Se5 Ba1A 88.9(4) 8_655 3_765 ?
In4 Se5 Ba1A 109.3(5) 3_765 3_765 ?
Ba1A Se5 Ba1A 12.4(8) 5_675 3_765 ?
K1 Se5 Ba1A 80.3(4) 2_655 3_765 ?
Ba1 Se5 Ba1A 7.9(5) . 3_765 ?
Se5 Se5A In2 78.6(4) . 8_655 ?
Se5 Se5A In4 80.4(4) . 3_765 ?
In2 Se5A In4 99.75(11) 8_655 3_765 ?
Se5 Se5A K1 66.9(4) . 2_655 ?
In2 Se5A K1 138.57(14) 8_655 2_655 ?
In4 Se5A K1 96.49(10) 3_765 2_655 ?
Se5 Se5A K2 173.4(5) . . ?
In2 Se5A K2 101.32(12) 8_655 . ?
In4 Se5A K2 93.11(10) 3_765 . ?
K1 Se5A K2 115.59(11) 2_655 . ?
In1 Se6 In1 100.32(3) 3_655 . ?
In1 Se6 K1 141.73(5) 3_655 2_655 ?
In1 Se6 K1 99.42(5) . 2_655 ?
In1 Se6 K2 85.41(4) 3_655 . ?
In1 Se6 K2 85.30(4) . . ?
K1 Se6 K2 128.71(8) 2_655 . ?
In3 Se7 In2 103.31(3) . 9_665 ?
In3 Se7 In2 103.32(3) . 3_665 ?
In2 Se7 In2 101.10(4) 9_665 3_665 ?
In3 Se7 K1 144.68(7) . 4_675 ?
In2 Se7 K1 98.89(5) 9_665 4_675 ?
In2 Se7 K1 98.89(5) 3_665 4_675 ?
Ba1A Cl1 Ba1A 16.6(11) 5_675 3_765 ?
Ba1A Cl1 Ba1A 16.6(11) 5_675 . ?
Ba1A Cl1 Ba1A 16.6(11) 3_765 . ?
Ba1A Cl1 Ba1 9.6(6) 5_675 . ?
Ba1A Cl1 Ba1 9.6(6) 3_765 . ?
Ba1A Cl1 Ba1 9.6(6) . . ?
Ba1A Cl1 K1 100.8(3) 5_675 2_655 ?
Ba1A Cl1 K1 100.8(3) 3_765 2_655 ?
Ba1A Cl1 K1 115.3(6) . 2_655 ?
Ba1 Cl1 K1 105.71(10) . 2_655 ?
Ba1A Cl1 K1 115.3(6) 5_675 6_565 ?
Ba1A Cl1 K1 100.8(3) 3_765 6_565 ?
Ba1A Cl1 K1 100.8(3) . 6_565 ?
Ba1 Cl1 K1 105.71(10) . 6_565 ?
K1 Cl1 K1 112.96(9) 2_655 6_565 ?
Ba1A Cl1 K1 100.8(3) 5_675 4_775 ?
Ba1A Cl1 K1 115.3(6) 3_765 4_775 ?
Ba1A Cl1 K1 100.8(3) . 4_775 ?
Ba1 Cl1 K1 105.71(10) . 4_775 ?
K1 Cl1 K1 112.96(9) 2_655 4_775 ?
K1 Cl1 K1 112.96(9) 6_565 4_775 ?

loop_
_geom_bond_atom_site_label_1
_geom_bond_atom_site_label_2
_geom_bond_distance
_geom_bond_site_symmetry_2
_geom_bond_publ_flag
Ba1 Ba1A 0.50(3) . ?
Ba1 Ba1A 0.50(3) 5_675 ?
Ba1 Ba1A 0.50(3) 3_765 ?
Ba1 Cl1 3.007(5) . ?
Ba1 Se3 3.480(3) 6_565 ?
Ba1 Se3 3.480(3) 4_775 ?
Ba1 Se3 3.480(3) 2_655 ?
Ba1 Se5 3.630(3) . ?
Ba1 Se5 3.630(3) 7 ?
Ba1 Se5 3.630(3) 11_675 ?
Ba1 Se5 3.630(3) 3_765 ?
Ba1 Se5 3.630(3) 9_765 ?
Ba1A Ba1A 0.85(6) 5_675 ?
Ba1A Ba1A 0.85(6) 3_765 ?
Ba1A Cl1 2.94(3) . ?
Ba1A Se5 3.21(3) 11_675 ?
Ba1A Se5 3.21(3) 3_765 ?
Ba1A Se3 3.45(2) 6_565 ?
Ba1A Se3 3.45(2) 4_775 ?
Ba1A Se5 3.631(6) 9_765 ?
Ba1A Se5 3.630(6) 5_675 ?
Ba1A In2 3.99(3) 4_775 ?
Ba1A In2 3.99(3) 10_775 ?
K1 Cl1 3.052(3) 2_654 ?
K1 Se6 3.401(3) 12_564 ?
K1 Se6 3.401(3) 6_564 ?
K1 Se5 3.530(4) 12_564 ?
K1 Se5 3.530(4) 6_564 ?
K1 Se7 3.569(3) 4_674 ?
K1 Se5A 3.757(5) 12_564 ?
K1 Se5A 3.757(5) 6_564 ?
K1 Ba1A 4.62(2) 2_654 ?
K1 Ba1A 4.62(2) 4_774 ?
K1 Ba1 4.829(4) 2_654 ?
K2 Se6 3.685(4) . ?
K2 Se6 3.685(4) 5_665 ?
K2 Se6 3.685(4) 3_655 ?
K2 Se4 3.723(4) 5_665 ?
K2 Se4 3.723(4) . ?
K2 Se4 3.723(4) 3_655 ?
K2 Se5A 3.794(4) 5_665 ?
K2 Se5A 3.794(4) 3_655 ?
K2 Se5A 3.794(4) . ?
In1 Se6 2.5248(9) 5_665 ?
In1 Se6 2.5327(9) . ?
In1 Se1 2.6212(8) 3_765 ?
In1 Se2 2.6355(9) . ?
In2 Se5 2.513(3) 8_654 ?
In2 Se3 2.5463(9) 3_765 ?
In2 Se5A 2.550(3) 8_654 ?
In2 Se2 2.6157(9) . ?
In2 Se7 2.6304(8) 5_565 ?
In2 Ba1A 3.99(3) 4_774 ?
In3 Se4 2.5095(16) 10_674 ?
In3 Se4 2.5095(16) 2_554 ?
In3 Se2 2.5973(9) 5_675 ?
In3 Se2 2.5973(8) 7 ?
In3 Se7 2.6092(12) . ?
In4 Se4 2.5210(19) 7 ?
In4 Se4 2.5211(19) 5_675 ?
In4 Se5 2.540(3) 5_675 ?
In4 Se5 2.540(3) 7 ?
In4 Se5A 2.554(3) 5_675 ?
In4 Se5A 2.554(3) 7 ?
In4 Se1 2.6657(12) . ?
Se1 In1 2.6212(8) 7 ?
Se1 In1 2.6212(8) 5_675 ?
Se2 In3 2.5973(8) 3_765 ?
Se3 In2 2.5463(9) 7 ?
Se3 In2 2.5464(9) 5_675 ?
Se3 Ba1A 3.45(2) 4_774 ?
Se3 Ba1A 3.45(2) 2_654 ?
Se3 Ba1 3.480(3) 2_654 ?
Se4 Se4 0.655(7) 9_765 ?
Se4 In3 2.5096(16) 6 ?
Se4 In4 2.5210(19) 3_765 ?
Se5 Se5A 0.753(4) . ?
Se5 In2 2.513(3) 8_655 ?
Se5 In4 2.540(3) 3_765 ?
Se5 Ba1A 3.21(3) 5_675 ?
Se5 K1 3.530(4) 2_655 ?
Se5 Ba1A 3.630(7) 3_765 ?
Se5A In2 2.550(3) 8_655 ?
Se5A In4 2.554(3) 3_765 ?
Se5A K1 3.757(5) 2_655 ?
Se6 In1 2.5248(9) 3_655 ?
Se6 K1 3.401(3) 2_655 ?
Se7 In2 2.6304(8) 9_665 ?
Se7 In2 2.6304(8) 3_665 ?
Se7 K1 3.569(3) 4_675 ?
Cl1 Ba1A 2.94(3) 5_675 ?
Cl1 Ba1A 2.94(3) 3_765 ?
Cl1 K1 3.052(3) 2_655 ?
Cl1 K1 3.052(3) 6_565 ?
Cl1 K1 3.052(3) 4_775 ?
